data_7109540
loop_
_publ_author_name
'Karolina Flidrova'
'Petr Slavik'
'Vaclav Eigner'
'Hana Dvorakova'
'Pavel Lhotak'

_publ_section_title
;
 meta-Bridged calix[4]arenes: a straightforward synthesis via
 organomercurial chemistry
;
_journal_name_full Chem.Commun.
_journal_page_first 6749
_journal_paper_doi 10.1039/c3cc43284j
_journal_volume 49
_journal_year 2013
_chemical_formula_moiety 'C32 H30 O4'
_chemical_formula_sum 'C32 H30 O4'
_chemical_formula_weight 478.59
_space_group_IT_number 14
_symmetry_cell_setting monoclinic
_symmetry_space_group_name_Hall '-P 2yn'
_symmetry_space_group_name_H-M 'P 1 21/n 1'
_atom_sites_solution_hydrogens geom
_atom_sites_solution_primary direct
_cell_angle_alpha 90
_cell_angle_beta 101.6960(19)
_cell_angle_gamma 90
_cell_formula_units_Z 4
_cell_length_a 7.33245(16)
_cell_length_b 33.2368(5)
_cell_length_c 10.52859(18)
_cell_measurement_reflns_used 14064
_cell_measurement_temperature 190
_cell_measurement_theta_max 77
_cell_measurement_theta_min 4
_cell_volume 2512.62(8)
_computing_cell_refinement 'CrysAlis RED, (Oxford Diffraction, 2002)'
_computing_data_collection 'Xcalibur, (Oxford Diffraction, 2002)'
_computing_data_reduction 'CrysAlis RED, (Oxford Diffraction, 2002)'
_computing_molecular_graphics 'CAMERON (Watkin et al., 1996)'
_computing_publication_material 'CRYSTALS (Betteridge et al., 2003)'
_computing_structure_refinement 'CRYSTALS (Betteridge et al., 2003)'
_computing_structure_solution 'SIR92 (Altomare et al., 1994)'
_diffrn_ambient_pressure 101
_diffrn_ambient_temperature 190
_diffrn_measured_fraction_theta_full 0.997
_diffrn_measured_fraction_theta_max 0.980
_diffrn_measurement_device Area
_diffrn_measurement_device_type 'Oxford Diffraction XCALIBUR'
_diffrn_measurement_method '\f & \w scans'
_diffrn_radiation_monochromator graphite
_diffrn_radiation_type 'Cu K\a'
_diffrn_radiation_wavelength 1.54184
_diffrn_reflns_av_R_equivalents 0.021
_diffrn_reflns_limit_h_max 9
_diffrn_reflns_limit_h_min -7
_diffrn_reflns_limit_k_max 41
_diffrn_reflns_limit_k_min -41
_diffrn_reflns_limit_l_max 13
_diffrn_reflns_limit_l_min -11
_diffrn_reflns_number 20567
_diffrn_reflns_theta_full 71.714
_diffrn_reflns_theta_max 77.112
_diffrn_reflns_theta_min 4.490
_diffrn_standards_number 0
_exptl_absorpt_coefficient_mu 0.655
_exptl_absorpt_correction_T_max 0.81
_exptl_absorpt_correction_T_min 0.72
_exptl_absorpt_correction_type analytical
_exptl_absorpt_process_details
;
Analytical Absorption (De Meulenaer & Tompa, 1965)
;
_exptl_crystal_colour colourless
_exptl_crystal_density_diffrn 1.265
_exptl_crystal_density_method 'not measured'
_exptl_crystal_description prism
_exptl_crystal_F_000 1016
_exptl_crystal_size_max 0.614
_exptl_crystal_size_mid 0.384
_exptl_crystal_size_min 0.326
_refine_diff_density_max 0.28
_refine_diff_density_min -0.22
_refine_ls_extinction_coef 60(4)
_refine_ls_extinction_method 'Larson (1970), Equation 22'
_refine_ls_goodness_of_fit_ref 0.9978
_refine_ls_hydrogen_treatment constr
_refine_ls_matrix_type full
_refine_ls_number_parameters 326
_refine_ls_number_reflns 5223
_refine_ls_number_restraints 0
_refine_ls_R_factor_all 0.0463
_refine_ls_R_factor_gt 0.0443
_refine_ls_shift/su_max 0.0010915
_refine_ls_shift/su_mean 0.0001133
_refine_ls_structure_factor_coef Fsqd
_refine_ls_weighting_details
;
Method, part 1, Chebychev polynomial, (Watkin, 1994, Prince, 1982)
[weight] = 1.0/[A~0~*T~0~(x)+A~1~*T~1~(x) ... +A~n-1~]*T~n-1~(x)]
where A~i~ are the Chebychev coefficients listed below and x= Fcalc/Fmax
Method = Robust Weighting (Prince, 1982)
W = [weight] * [1-(deltaF/6*sigmaF)^2^]^2^
A~i~ are:
0.266E+04 0.453E+04 0.279E+04 0.116E+04 251.
;
_refine_ls_weighting_scheme calc
_refine_ls_wR_factor_all 0.1426
_refine_ls_wR_factor_gt 0.1400
_refine_ls_wR_factor_ref 0.1426
_reflns_limit_h_max 8
_reflns_limit_h_min -9
_reflns_limit_k_max 41
_reflns_limit_k_min 0
_reflns_limit_l_max 13
_reflns_limit_l_min 0
_reflns_number_gt 4891
_reflns_number_total 5223
_reflns_threshold_expression I>2.0\s(I)
_oxford_diffrn_Wilson_B_factor 2.64
_oxford_diffrn_Wilson_scale 0.03
_oxford_refine_ls_r_factor_ref 0.0463
_oxford_refine_ls_scale 5.25(13)
_oxford_reflns_number_all 5223
_oxford_reflns_threshold_expression_ref I>-10.0\s(I)
_cod_data_source_file c3cc43284j.txt
_cod_data_source_block KF_640_2_1
_cod_original_sg_symbol_H-M 'P 1 21/n 1 '
_cod_database_code 7109540

loop_
_symmetry_equiv_pos_as_xyz
x,y,z
-x,-y,-z
-x+1/2,y+1/2,-z+1/2
x+1/2,-y+1/2,z+1/2

loop_
_atom_site_label
_atom_site_type_symbol
_atom_site_fract_x
_atom_site_fract_y
_atom_site_fract_z
_atom_site_U_iso_or_equiv
_atom_site_occupancy
_atom_site_adp_type
_atom_site_refinement_flags_posn
C1 C 0.56413(15) 0.68885(3) 0.34622(10) 0.0326 1.0000 Uani .
C2 C 0.48911(16) 0.65891(3) 0.23781(10) 0.0357 1.0000 Uani .
C3 C 0.56018(15) 0.61816(3) 0.29086(9) 0.0314 1.0000 Uani .
C4 C 0.75277(15) 0.61229(3) 0.32760(9) 0.0323 1.0000 Uani .
C5 C 0.83007(14) 0.58473(3) 0.42246(10) 0.0313 1.0000 Uani .
C6 C 0.70839(14) 0.56418(3) 0.48588(9) 0.0278 1.0000 Uani .
C7 C 0.51609(13) 0.56573(3) 0.43876(9) 0.0272 1.0000 Uani .
C8 C 0.41279(13) 0.54811(3) 0.53658(9) 0.0279 1.0000 Uani .
C9 C 0.56783(12) 0.54468(3) 0.65462(9) 0.0262 1.0000 Uani .
C10 C 0.74158(13) 0.55080(3) 0.62144(9) 0.0273 1.0000 Uani .
C11 C 0.90166(13) 0.55480(3) 0.71679(10) 0.0307 1.0000 Uani .
C12 C 0.87990(14) 0.56030(3) 0.84360(10) 0.0309 1.0000 Uani .
C13 C 0.70313(14) 0.56012(3) 0.87646(9) 0.0280 1.0000 Uani .
C14 C 0.67379(15) 0.58470(3) 0.99156(10) 0.0314 1.0000 Uani .
C15 C 0.71524(14) 0.62826(3) 0.96108(9) 0.0298 1.0000 Uani .
C16 C 0.87907(15) 0.64655(3) 1.02482(10) 0.0341 1.0000 Uani .
C17 C 0.92796(16) 0.68456(4) 0.98788(11) 0.0379 1.0000 Uani .
C18 C 0.81785(15) 0.70407(3) 0.88372(11) 0.0361 1.0000 Uani .
C19 C 0.65329(15) 0.68662(3) 0.81545(10) 0.0299 1.0000 Uani .
C20 C 0.53077(15) 0.70842(3) 0.70243(10) 0.0324 1.0000 Uani .
C21 C 0.59759(14) 0.70924(3) 0.57454(10) 0.0292 1.0000 Uani .
C22 C 0.74513(15) 0.73433(3) 0.55899(11) 0.0338 1.0000 Uani .
C23 C 0.79706(16) 0.73794(3) 0.43988(12) 0.0373 1.0000 Uani .
C24 C 0.70789(16) 0.71512(3) 0.33442(11) 0.0362 1.0000 Uani .
C25 C 0.44151(14) 0.59119(3) 0.33658(10) 0.0300 1.0000 Uani .
C26 C 0.55019(13) 0.54757(3) 0.78297(10) 0.0276 1.0000 Uani .
C27 C 0.60189(13) 0.64903(3) 0.85841(9) 0.0285 1.0000 Uani .
C28 C 0.50761(14) 0.68719(3) 0.46667(10) 0.0296 1.0000 Uani .
O29 O 0.25122(10) 0.59394(2) 0.29461(8) 0.0357 1.0000 Uani .
C30 C 0.17426(17) 0.55890(4) 0.22761(13) 0.0460 1.0000 Uani .
O31 O 0.37701(10) 0.54434(2) 0.81528(8) 0.0322 1.0000 Uani .
C32 C 0.32238(19) 0.50409(4) 0.82586(18) 0.0536 1.0000 Uani .
O33 O 0.43989(10) 0.63109(2) 0.79310(7) 0.0328 1.0000 Uani .
C34 C 0.28220(16) 0.63950(4) 0.84891(14) 0.0466 1.0000 Uani .
O35 O 0.36453(10) 0.66164(2) 0.47954(8) 0.0345 1.0000 Uani .
C36 C 0.18538(18) 0.67971(4) 0.44547(15) 0.0505 1.0000 Uani .
H302 H 0.0411 0.5610 0.2059 0.0568 1.0000 Uiso R
H303 H 0.2181 0.5564 0.1487 0.0572 1.0000 Uiso R
H301 H 0.2082 0.5350 0.2785 0.0576 1.0000 Uiso R
H363 H 0.0991 0.6609 0.4670 0.0651 1.0000 Uiso R
H362 H 0.1816 0.7039 0.4947 0.0650 1.0000 Uiso R
H361 H 0.1614 0.6854 0.3537 0.0649 1.0000 Uiso R
H241 H 0.7414 0.7174 0.2553 0.0339 1.0000 Uiso R
H231 H 0.8950 0.7558 0.4315 0.0367 1.0000 Uiso R
H221 H 0.8084 0.7494 0.6304 0.0314 1.0000 Uiso R
H342 H 0.1753 0.6261 0.8021 0.0583 1.0000 Uiso R
H343 H 0.2588 0.6678 0.8490 0.0575 1.0000 Uiso R
H341 H 0.3011 0.6297 0.9364 0.0589 1.0000 Uiso R
H142 H 0.7589 0.5761 1.0709 0.0291 1.0000 Uiso R
H141 H 0.5487 0.5817 1.0035 0.0295 1.0000 Uiso R
H181 H 0.8578 0.7293 0.8577 0.0336 1.0000 Uiso R
H171 H 1.0343 0.6975 1.0337 0.0366 1.0000 Uiso R
H161 H 0.9565 0.6328 1.0946 0.0327 1.0000 Uiso R
H201 H 0.5175 0.7361 0.7301 0.0287 1.0000 Uiso R
H202 H 0.4103 0.6963 0.6863 0.0306 1.0000 Uiso R
H21 H 0.5371 0.6654 0.1603 0.0339 1.0000 Uiso R
H22 H 0.3540 0.6595 0.2160 0.0326 1.0000 Uiso R
H41 H 0.8321 0.6282 0.2883 0.0287 1.0000 Uiso R
H51 H 0.9589 0.5802 0.4442 0.0286 1.0000 Uiso R
H82 H 0.3160 0.5670 0.5531 0.0256 1.0000 Uiso R
H81 H 0.3547 0.5219 0.5110 0.0251 1.0000 Uiso R
H111 H 1.0204 0.5551 0.6961 0.0283 1.0000 Uiso R
H121 H 0.9844 0.5651 0.9114 0.0283 1.0000 Uiso R
H321 H 0.2117 0.5037 0.8603 0.0700 1.0000 Uiso R
H322 H 0.4168 0.4891 0.8824 0.0704 1.0000 Uiso R
H323 H 0.2955 0.4915 0.7414 0.0706 1.0000 Uiso R

loop_
_atom_site_aniso_label
_atom_site_aniso_U_11
_atom_site_aniso_U_22
_atom_site_aniso_U_33
_atom_site_aniso_U_23
_atom_site_aniso_U_13
_atom_site_aniso_U_12
C1 0.0349(5) 0.0300(5) 0.0340(5) 0.0057(4) 0.0091(4) 0.0052(4)
C2 0.0410(6) 0.0388(6) 0.0269(5) 0.0040(4) 0.0058(4) 0.0019(4)
C3 0.0354(5) 0.0354(5) 0.0234(4) -0.0015(4) 0.0060(4) 0.0024(4)
C4 0.0348(5) 0.0377(5) 0.0265(5) -0.0028(4) 0.0111(4) -0.0011(4)
C5 0.0272(5) 0.0369(5) 0.0306(5) -0.0047(4) 0.0081(4) 0.0016(4)
C6 0.0275(5) 0.0277(5) 0.0276(5) -0.0045(3) 0.0041(4) 0.0017(3)
C7 0.0271(5) 0.0260(5) 0.0279(5) -0.0042(3) 0.0042(4) 0.0005(3)
C8 0.0252(4) 0.0277(5) 0.0301(5) -0.0023(3) 0.0036(4) -0.0013(3)
C9 0.0255(4) 0.0214(4) 0.0309(5) -0.0013(3) 0.0034(4) -0.0013(3)
C10 0.0273(5) 0.0254(4) 0.0291(5) -0.0011(3) 0.0053(4) 0.0009(3)
C11 0.0252(5) 0.0308(5) 0.0354(5) -0.0001(4) 0.0046(4) 0.0012(3)
C12 0.0284(5) 0.0314(5) 0.0306(5) 0.0025(4) 0.0006(4) -0.0007(3)
C13 0.0319(5) 0.0240(4) 0.0273(4) 0.0034(3) 0.0043(4) -0.0010(3)
C14 0.0382(5) 0.0303(5) 0.0255(5) 0.0020(3) 0.0060(4) -0.0055(4)
C15 0.0351(5) 0.0297(5) 0.0264(5) -0.0034(3) 0.0106(4) -0.0052(4)
C16 0.0382(5) 0.0361(5) 0.0282(5) -0.0018(4) 0.0073(4) -0.0057(4)
C17 0.0376(6) 0.0372(6) 0.0385(6) -0.0043(4) 0.0070(4) -0.0113(4)
C18 0.0427(6) 0.0280(5) 0.0397(6) -0.0021(4) 0.0137(5) -0.0097(4)
C19 0.0349(5) 0.0263(5) 0.0313(5) -0.0031(4) 0.0132(4) -0.0009(4)
C20 0.0374(5) 0.0258(5) 0.0373(5) 0.0007(4) 0.0157(4) 0.0041(4)
C21 0.0308(5) 0.0231(4) 0.0358(5) 0.0034(3) 0.0112(4) 0.0054(3)
C22 0.0350(5) 0.0266(5) 0.0410(5) 0.0009(4) 0.0107(4) -0.0005(4)
C23 0.0358(5) 0.0330(5) 0.0464(6) 0.0053(4) 0.0163(4) -0.0006(4)
C24 0.0408(6) 0.0342(5) 0.0374(5) 0.0070(4) 0.0164(4) 0.0038(4)
C25 0.0286(5) 0.0310(5) 0.0292(5) -0.0050(4) 0.0033(4) 0.0022(4)
C26 0.0285(5) 0.0211(4) 0.0336(5) 0.0016(3) 0.0072(4) -0.0013(3)
C27 0.0328(5) 0.0259(5) 0.0292(5) -0.0044(3) 0.0121(4) -0.0036(3)
C28 0.0302(5) 0.0243(4) 0.0359(5) 0.0038(4) 0.0104(4) 0.0036(3)
O29 0.0282(4) 0.0349(4) 0.0400(4) -0.0019(3) -0.0021(3) 0.0025(3)
C30 0.0366(6) 0.0452(7) 0.0488(7) -0.0104(5) -0.0085(5) 0.0003(5)
O31 0.0312(4) 0.0261(4) 0.0415(4) -0.0003(3) 0.0126(3) -0.0044(3)
C32 0.0446(6) 0.0288(6) 0.0940(11) 0.0101(6) 0.0298(7) -0.0042(5)
O33 0.0327(4) 0.0295(4) 0.0360(4) -0.0025(3) 0.0062(3) -0.0053(3)
C34 0.0331(5) 0.0472(7) 0.0622(8) -0.0046(5) 0.0160(5) -0.0077(5)
O35 0.0337(4) 0.0308(4) 0.0412(4) 0.0015(3) 0.0124(3) -0.0027(3)
C36 0.0312(6) 0.0545(7) 0.0659(8) -0.0001(6) 0.0102(5) -0.0017(5)

loop_
_atom_type_symbol
_atom_type_scat_dispersion_real
_atom_type_scat_dispersion_imag
_atom_type_scat_Cromer_Mann_a1
_atom_type_scat_Cromer_Mann_b1
_atom_type_scat_Cromer_Mann_a2
_atom_type_scat_Cromer_Mann_b2
_atom_type_scat_Cromer_Mann_a3
_atom_type_scat_Cromer_Mann_b3
_atom_type_scat_Cromer_Mann_a4
_atom_type_scat_Cromer_Mann_b4
_atom_type_scat_Cromer_Mann_c
_atom_type_scat_source
C 0.0181 0.0091 2.3100 20.8439 1.0200 10.2075 1.5886 0.5687 0.8650 51.6512 0.2156 'International Tables Vol C 4.2.6.8 and 6.1.1.4'
H 0.0000 0.0000 0.4930 10.5109 0.3229 26.1257 0.1402 3.1424 0.0408 57.7998 0.0030 'International Tables Vol C 4.2.6.8 and 6.1.1.4'
O 0.0492 0.0322 3.0485 13.2771 2.2868 5.7011 1.5463 0.3239 0.8670 32.9089 0.2508 'International Tables Vol C 4.2.6.8 and 6.1.1.4'

loop_
_geom_angle_atom_site_label_1
_geom_angle_atom_site_label_2
_geom_angle_atom_site_label_3
_geom_angle
_geom_angle_publ_flag
C2 C1 C24 120.33(9) yes
C2 C1 C28 121.19(9) yes
C24 C1 C28 117.98(10) yes
C1 C2 C3 105.15(8) yes
C1 C2 H21 110.2 no
C3 C2 H21 110.4 no
C1 C2 H22 111.0 no
C3 C2 H22 111.3 no
H21 C2 H22 108.8 no
C2 C3 C4 118.56(9) yes
C2 C3 C25 120.47(9) yes
C4 C3 C25 118.55(9) yes
C3 C4 C5 122.16(9) yes
C3 C4 H41 118.6 no
C5 C4 H41 119.2 no
C4 C5 C6 117.34(9) yes
C4 C5 H51 121.6 no
C6 C5 H51 121.0 no
C5 C6 C7 120.58(9) yes
C5 C6 C10 128.12(9) yes
C7 C6 C10 108.23(8) yes
C6 C7 C8 110.62(8) yes
C6 C7 C25 120.48(9) yes
C8 C7 C25 126.08(9) yes
C7 C8 C9 101.08(7) yes
C7 C8 H82 110.5 no
C9 C8 H82 110.6 no
C7 C8 H81 113.9 no
C9 C8 H81 111.8 no
H82 C8 H81 108.9 no
C8 C9 C10 110.77(8) yes
C8 C9 C26 126.43(8) yes
C10 C9 C26 120.11(9) yes
C6 C10 C9 107.84(8) yes
C6 C10 C11 128.59(9) yes
C9 C10 C11 120.77(9) yes
C10 C11 C12 117.59(9) yes
C10 C11 H111 121.4 no
C12 C11 H111 120.9 no
C11 C12 C13 121.79(9) yes
C11 C12 H121 120.8 no
C13 C12 H121 117.3 no
C12 C13 C14 118.83(9) yes
C12 C13 C26 118.39(9) yes
C14 C13 C26 120.09(9) yes
C13 C14 C15 106.08(8) yes
C13 C14 H142 110.9 no
C15 C14 H142 109.6 no
C13 C14 H141 110.2 no
C15 C14 H141 111.4 no
H142 C14 H141 108.7 no
C14 C15 C16 120.14(9) yes
C14 C15 C27 121.07(9) yes
C16 C15 C27 118.35(9) yes
C15 C16 C17 120.56(10) yes
C15 C16 H161 119.0 no
C17 C16 H161 120.4 no
C16 C17 C18 120.36(10) yes
C16 C17 H171 120.6 no
C18 C17 H171 119.1 no
C17 C18 C19 121.09(10) yes
C17 C18 H181 118.7 no
C19 C18 H181 120.2 no
C18 C19 C20 121.02(9) yes
C18 C19 C27 117.56(10) yes
C20 C19 C27 121.37(9) yes
C19 C20 C21 117.07(8) yes
C19 C20 H201 107.1 no
C21 C20 H201 108.5 no
C19 C20 H202 108.5 no
C21 C20 H202 107.6 no
H201 C20 H202 107.7 no
C20 C21 C22 120.52(9) yes
C20 C21 C28 121.65(9) yes
C22 C21 C28 117.70(9) yes
C21 C22 C23 121.11(10) yes
C21 C22 H221 119.3 no
C23 C22 H221 119.6 no
C22 C23 C24 120.17(10) yes
C22 C23 H231 119.3 no
C24 C23 H231 120.5 no
C1 C24 C23 120.75(10) yes
C1 C24 H241 118.6 no
C23 C24 H241 120.6 no
C3 C25 C7 118.75(9) yes
C3 C25 O29 120.41(9) yes
C7 C25 O29 120.14(9) yes
C13 C26 C9 119.15(9) yes
C13 C26 O31 119.69(9) yes
C9 C26 O31 120.38(9) yes
C19 C27 C15 121.95(9) yes
C19 C27 O33 118.88(9) yes
C15 C27 O33 119.08(8) yes
C1 C28 C21 122.16(9) yes
C1 C28 O35 118.69(9) yes
C21 C28 O35 119.08(9) yes
C25 O29 C30 112.32(8) yes
O29 C30 H302 110.0 no
O29 C30 H303 109.6 no
H302 C30 H303 107.8 no
O29 C30 H301 111.7 no
H302 C30 H301 109.2 no
H303 C30 H301 108.5 no
C26 O31 C32 112.54(8) yes
O31 C32 H321 108.7 no
O31 C32 H322 111.2 no
H321 C32 H322 108.7 no
O31 C32 H323 110.3 no
H321 C32 H323 108.3 no
H322 C32 H323 109.6 no
C27 O33 C34 113.41(8) yes
O33 C34 H342 110.3 no
O33 C34 H343 110.7 no
H342 C34 H343 109.4 no
O33 C34 H341 110.9 no
H342 C34 H341 106.5 no
H343 C34 H341 108.8 no
C28 O35 C36 113.44(9) yes
O35 C36 H363 106.7 no
O35 C36 H362 110.1 no
H363 C36 H362 109.3 no
O35 C36 H361 107.9 no
H363 C36 H361 111.9 no
H362 C36 H361 110.9 no

loop_
_geom_bond_atom_site_label_1
_geom_bond_atom_site_label_2
_geom_bond_distance
_geom_bond_publ_flag
C1 C2 1.5299(15) yes
C1 C24 1.3938(16) yes
C1 C28 1.4128(14) yes
C2 C3 1.5168(14) yes
C2 H21 0.976 no
C2 H22 0.971 no
C3 C4 1.4001(15) yes
C3 C25 1.4007(14) yes
C4 C5 1.3888(15) yes
C4 H41 0.940 no
C5 C6 1.3963(14) yes
C5 H51 0.938 no
C6 C7 1.3976(13) yes
C6 C10 1.4675(13) yes
C7 C8 1.5145(13) yes
C7 C25 1.3907(14) yes
C8 C9 1.5090(13) yes
C8 H82 0.989 no
C8 H81 0.984 no
C9 C10 1.4025(13) yes
C9 C26 1.3868(14) yes
C10 C11 1.3876(14) yes
C11 C12 1.3885(14) yes
C11 H111 0.939 no
C12 C13 1.4077(14) yes
C12 H121 0.949 no
C13 C14 1.5126(14) yes
C13 C26 1.3975(14) yes
C14 C15 1.5267(13) yes
C14 H142 0.978 no
C14 H141 0.956 no
C15 C16 1.3914(14) yes
C15 C27 1.4042(14) yes
C16 C17 1.3901(15) yes
C16 H161 0.950 no
C17 C18 1.3843(16) yes
C17 H171 0.934 no
C18 C19 1.3991(15) yes
C18 H181 0.947 no
C19 C20 1.5214(14) yes
C19 C27 1.4057(13) yes
C20 C21 1.5236(14) yes
C20 H201 0.974 no
C20 H202 0.953 no
C21 C22 1.4016(14) yes
C21 C28 1.3993(15) yes
C22 C23 1.3877(15) yes
C22 H221 0.942 no
C23 C24 1.3933(17) yes
C23 H231 0.950 no
C24 H241 0.918 no
C25 O29 1.3786(12) yes
C26 O31 1.3838(12) yes
C27 O33 1.3814(12) yes
C28 O35 1.3775(12) yes
O29 C30 1.4181(14) yes
C30 H302 0.959 no
C30 H303 0.954 no
C30 H301 0.963 no
O31 C32 1.4073(13) yes
C32 H321 0.954 no
C32 H322 0.956 no
C32 H323 0.967 no
O33 C34 1.4268(14) yes
C34 H342 0.948 no
C34 H343 0.955 no
C34 H341 0.959 no
O35 C36 1.4226(15) yes
C36 H363 0.949 no
C36 H362 0.961 no
C36 H361 0.965 no
